data_7702377
loop_
_publ_author_name
'Marder, Todd B.'
'Norman, Nicholas C.'
'Orpen, A. Guy'
'Quayle, Michael J.'
'Rice, Craig R.'

_publ_section_title
;
 Crystalline TCNQ and TCNE adducts of the diborane(4) compounds
 B2(1,2-E2C6H4)2 (E&#x2005;=&#x2005;O or S)
;
_journal_issue 13
_journal_name_full 'Journal of the Chemical Society, Dalton Transactions'
_journal_page_first 2127
_journal_paper_doi 10.1039/a901169b
_journal_year 1999
_chemical_formula_structural 'B S2 C6 H4 ^.^ TCNQ'
_chemical_formula_sum 'C24 H12 B2 N4 S4'
_chemical_formula_weight 506.24
_chemical_name_systematic
; 
  7,7,8,8-Tetracyano-p-quinodimethane - bis(Benzene-1,2-dithiolato)
-diborane adduct, form A

;
_space_group_IT_number 2
_space_group_name_Hall '-P 1'
_space_group_name_H-M_alt 'P -1'
_symmetry_cell_setting triclinic
_symmetry_space_group_name_H-M 'P -1'
_atom_sites_solution_hydrogens geom
_atom_sites_solution_primary direct
_atom_sites_solution_secondary difmap
_audit_creation_method SHELXL
_cell_angle_alpha 73.85(5)
_cell_angle_beta 85.71(3)
_cell_angle_gamma 83.18(3)
_cell_formula_units_Z 1
_cell_length_a 7.803(3)
_cell_length_b 7.855(4)
_cell_length_c 9.867(4)
_cell_measurement_reflns_used 27
_cell_measurement_temperature 173(2)
_cell_measurement_theta_max 50
_cell_measurement_theta_min 5
_cell_volume 576.2(5)
_computing_cell_refinement 'SAINT (Siemens, 1995b)'
_computing_data_collection 'SMART (Siemens, 1995b)'
_computing_data_reduction 'SAINT (Siemens, 1995b)'
_computing_molecular_graphics 'SHELXTL (Siemens, 1995a)'
_computing_publication_material 'SHELXTL (Siemens, 1995a)'
_computing_structure_refinement 'SHELXTL (Siemens, 1995a)'
_computing_structure_solution 'SHELXTL (Siemens, 1995a)'
_diffrn_ambient_temperature 173(2)
_diffrn_measurement_device 'Siemens SMART Area Detector'
_diffrn_measurement_method '\w rotation with narrow frames'
_diffrn_radiation_monochromator graphite
_diffrn_radiation_source 'fine-focus sealed tube'
_diffrn_radiation_type MoK\a
_diffrn_radiation_wavelength 0.71073
_diffrn_reflns_av_R_equivalents 0.0488
_diffrn_reflns_av_sigmaI/netI 0.0740
_diffrn_reflns_limit_h_max 10
_diffrn_reflns_limit_h_min -9
_diffrn_reflns_limit_k_max 10
_diffrn_reflns_limit_k_min -10
_diffrn_reflns_limit_l_max 12
_diffrn_reflns_limit_l_min -12
_diffrn_reflns_number 4904
_diffrn_reflns_theta_max 24.70
_diffrn_reflns_theta_min 2.15
_diffrn_standards_decay_% none
_exptl_absorpt_coefficient_mu 0.434
_exptl_absorpt_correction_type none
_exptl_crystal_colour red
_exptl_crystal_density_diffrn 1.459
_exptl_crystal_density_meas ?
_exptl_crystal_description plate
_exptl_crystal_F_000 258
_exptl_crystal_size_max 0.30
_exptl_crystal_size_mid 0.15
_exptl_crystal_size_min 0.05
_refine_diff_density_max 0.358
_refine_diff_density_min -0.390
_refine_diff_density_rms 0.073
_refine_ls_extinction_coef 0.0101(31)
_refine_ls_extinction_expression Fc^*^=kFc[1+0.001xFc^2^\l^3^/sin(2\q)]^-1/4^
_refine_ls_extinction_method SHELXL
_refine_ls_goodness_of_fit_all 0.982
_refine_ls_goodness_of_fit_obs 1.064
_refine_ls_hydrogen_treatment 'see text'
_refine_ls_matrix_type full
_refine_ls_number_parameters 155
_refine_ls_number_reflns 1957
_refine_ls_number_restraints 0
_refine_ls_restrained_S_all 0.985
_refine_ls_restrained_S_obs 1.064
_refine_ls_R_factor_all 0.0844
_refine_ls_R_factor_obs 0.0470
_refine_ls_shift/esd_max 0.000
_refine_ls_shift/esd_mean 0.000
_refine_ls_structure_factor_coef Fsqd
_refine_ls_weighting_details 'w=1/[\s^2^(Fo^2^)+(0.0562P)^2^+0.0000P] where P=(Max(Fo^2^,0)+2Fc^2^)/3'
_refine_ls_weighting_scheme calc
_refine_ls_wR_factor_all 0.1125
_refine_ls_wR_factor_obs 0.0979
_reflns_number_observed 1324
_reflns_number_total 1963
_reflns_observed_criterion >2sigma(I)
_cod_data_source_file 901169b.txt
_cod_data_source_block 6.1a
_cod_depositor_comments
;
The following automatic conversions were performed:

data item '_symmetry_cell_setting' value 'Triclinic' was changed to
'triclinic' in accordance with the
/home/saulius/struct/COD-crude-data/automatic-downloads/DataCite-retrospective/RSC/depositions/lib/dictionaries/cif_core.dic
dictionary named 'cif_core.dic' version 2.4.2 last updated on
2011-04-26.

data item '_exptl_crystal_density_meas' value 'not measured' was
changed to '?' -- the value is perceived as not measured.

data item '_refine_ls_weighting_scheme' value 'calc
w=1/[\s^2^(Fo^2^)+(0.0562P)^2^+0.0000P] where
P=(Max(Fo^2^,0)+2Fc^2^)/3' was changed to 'calc'. A new data item
'_refine_ls_weighting_details' was created with the value set to
'w=1/[\s^2^(Fo^2^)+(0.0562P)^2^+0.0000P] where
P=(Max(Fo^2^,0)+2Fc^2^)/3'.

Automatic conversion script
Id: cif_fix_values 6909 2019-04-08 15:41:33Z antanas 
;
_cod_original_cell_volume 576.3(4)
_cod_original_sg_symbol_H-M P-1
_cod_database_code 7702377

loop_
_symmetry_equiv_pos_as_xyz
'x, y, z'
'-x, -y, -z'

loop_
_atom_site_aniso_label
_atom_site_aniso_U_11
_atom_site_aniso_U_22
_atom_site_aniso_U_33
_atom_site_aniso_U_23
_atom_site_aniso_U_13
_atom_site_aniso_U_12
S1 0.0169(5) 0.0262(5) 0.0544(7) -0.0038(5) -0.0065(4) -0.0007(4)
C1 0.021(2) 0.027(2) 0.030(2) -0.007(2) -0.001(2) 0.002(2)
N1 0.021(2) 0.036(2) 0.054(2) -0.010(2) -0.006(2) -0.0002(15)
B1 0.019(2) 0.032(2) 0.030(2) -0.008(2) -0.002(2) -0.001(2)
S2 0.0183(5) 0.0316(6) 0.0418(6) -0.0079(4) -0.0064(4) -0.0012(4)
N2 0.030(2) 0.028(2) 0.049(2) -0.006(2) -0.002(2) 0.004(2)
C2 0.019(2) 0.028(2) 0.027(2) -0.006(2) -0.0026(15) 0.001(2)
C3 0.035(2) 0.029(2) 0.028(2) -0.007(2) 0.000(2) -0.005(2)
C4 0.037(2) 0.030(2) 0.035(2) -0.005(2) -0.008(2) 0.006(2)
C5 0.030(2) 0.042(3) 0.034(2) -0.009(2) -0.010(2) 0.014(2)
C6 0.017(2) 0.037(2) 0.044(2) -0.008(2) -0.005(2) 0.005(2)
C11 0.018(2) 0.023(2) 0.032(2) -0.006(2) 0.000(2) -0.006(2)
C12 0.015(2) 0.027(2) 0.035(2) -0.010(2) -0.002(2) -0.003(2)
C13 0.019(2) 0.024(2) 0.032(2) -0.010(2) -0.0005(15) -0.002(2)
C14 0.019(2) 0.024(2) 0.027(2) -0.006(2) -0.0011(15) -0.002(2)
C15 0.019(2) 0.022(2) 0.034(2) -0.003(2) -0.005(2) 0.007(2)
C16 0.028(2) 0.020(2) 0.034(2) -0.005(2) -0.004(2) 0.000(2)

loop_
_atom_site_label
_atom_site_type_symbol
_atom_site_fract_x
_atom_site_fract_y
_atom_site_fract_z
_atom_site_U_iso_or_equiv
_atom_site_thermal_displace_type
_atom_site_occupancy
_atom_site_calc_flag
_atom_site_refinement_flags
S1 S 0.29235(11) 0.92302(12) 0.05586(11) 0.0338(3) Uani 1 d .
C1 C 0.3521(4) 0.6938(4) 0.1189(3) 0.0264(8) Uani 1 d .
N1 N 0.4540(4) -0.1641(4) 0.4229(3) 0.0375(8) Uani 1 d .
B1 B 0.0697(5) 0.9099(5) 0.0322(4) 0.0272(10) Uani 1 d .
S2 S 0.01528(11) 0.68485(12) 0.08351(10) 0.0308(3) Uani 1 d .
N2 N 0.9200(4) 0.1192(4) 0.3187(3) 0.0373(8) Uani 1 d .
C2 C 0.2223(4) 0.5809(4) 0.1318(3) 0.0252(8) Uani 1 d .
C3 C 0.2594(5) 0.3967(5) 0.1810(3) 0.0307(9) Uani 1 d .
H3A H 0.1710(5) 0.3202(5) 0.1907(3) 0.037 Uiso 1 calc R
C4 C 0.4271(5) 0.3267(5) 0.2154(4) 0.0352(9) Uani 1 d .
H4A H 0.4538(5) 0.2014(5) 0.2491(4) 0.042 Uiso 1 calc R
C5 C 0.5555(5) 0.4379(5) 0.2010(4) 0.0366(10) Uani 1 d .
H5A H 0.6702(5) 0.3880(5) 0.2239(4) 0.044 Uiso 1 calc R
C6 C 0.5199(4) 0.6200(5) 0.1539(4) 0.0337(9) Uani 1 d .
H6A H 0.6093(4) 0.6951(5) 0.1452(4) 0.040 Uiso 1 calc R
C11 C 0.9210(4) -0.6599(4) 0.5501(3) 0.0242(8) Uani 1 d .
H11A H 0.8699(4) -0.7686(4) 0.5841(3) 0.029 Uiso 1 calc R
C12 C 0.8201(4) -0.5061(4) 0.5096(3) 0.0249(8) Uani 1 d .
H12A H 0.6981(4) -0.5076(4) 0.5152(3) 0.030 Uiso 1 calc R
C13 C 0.8930(4) -0.3375(4) 0.4573(3) 0.0245(8) Uani 1 d .
C14 C 0.7878(4) -0.1793(4) 0.4148(3) 0.0233(8) Uani 1 d .
C15 C 0.8602(4) -0.0123(5) 0.3619(4) 0.0266(8) Uani 1 d .
C16 C 0.6027(5) -0.1720(4) 0.4201(4) 0.0278(8) Uani 1 d .

loop_
_atom_type_symbol
_atom_type_description
_atom_type_scat_dispersion_real
_atom_type_scat_dispersion_imag
_atom_type_scat_source
C C 0.0033 0.0016 'International Tables Vol C Tables 4.2.6.8 and 6.1.1.4'
H H 0.0000 0.0000 'International Tables Vol C Tables 4.2.6.8 and 6.1.1.4'
B B 0.0013 0.0007 'International Tables Vol C Tables 4.2.6.8 and 6.1.1.4'
N N 0.0061 0.0033 'International Tables Vol C Tables 4.2.6.8 and 6.1.1.4'
S S 0.1246 0.1234 'International Tables Vol C Tables 4.2.6.8 and 6.1.1.4'

loop_
_geom_angle_atom_site_label_1
_geom_angle_atom_site_label_2
_geom_angle_atom_site_label_3
_geom_angle
_geom_angle_site_symmetry_1
_geom_angle_site_symmetry_3
C1 S1 B1 97.2(2) . .
C1 S1 S1 100.13(12) . 2_675
B1 S1 S1 153.72(14) . 2_675
C6 C1 C2 119.3(3) . .
C6 C1 S1 123.8(3) . .
C2 C1 S1 116.9(3) . .
C16 N1 H11A 164.5(3) . 2_646
B1 B1 S1 123.1(4) 2_575 .
B1 B1 S2 124.7(4) 2_575 .
S1 B1 S2 112.2(2) . .
C2 S2 B1 97.3(2) . .
C15 N2 H3A 154.1(3) . 1_655
C3 C2 C1 120.5(3) . .
C3 C2 S2 123.2(3) . .
C1 C2 S2 116.3(3) . .
C4 C3 C2 119.1(3) . .
C5 C4 C3 120.4(3) . .
C6 C5 C4 121.0(3) . .
C5 C6 C1 119.8(3) . .
C12 C11 C13 120.8(3) . 2_746
C11 C12 C13 121.3(3) . .
C14 C13 C11 121.1(3) . 2_746
C14 C13 C12 121.0(3) . .
C11 C13 C12 117.9(3) 2_746 .
C13 C14 C16 122.6(3) . .
C13 C14 C15 121.0(3) . .
C16 C14 C15 116.5(3) . .
N2 C15 C14 178.8(4) . .
N1 C16 C14 179.1(4) . .
N1 C16 H12A 104.0(3) . .
C14 C16 H12A 76.9(2) . .

loop_
_geom_bond_atom_site_label_1
_geom_bond_atom_site_label_2
_geom_bond_distance
_geom_bond_site_symmetry_2
S1 C1 1.751(4) .
S1 B1 1.789(4) .
S1 S1 3.582(2) 2_675
C1 C6 1.395(5) .
C1 C2 1.401(5) .
N1 C16 1.153(4) .
N1 H11A 2.653(4) 2_646
B1 B1 1.681(8) 2_575
B1 S2 1.792(4) .
S2 C2 1.757(3) .
N2 C15 1.143(4) .
N2 H3A 2.679(5) 1_655
C2 C3 1.394(5) .
C3 C4 1.386(5) .
C4 C5 1.381(5) .
C5 C6 1.376(5) .
C11 C12 1.339(5) .
C11 C13 1.446(4) 2_746
C12 C13 1.449(5) .
C13 C14 1.383(5) .
C13 C11 1.446(4) 2_746
C14 C16 1.436(5) .
C14 C15 1.437(5) .
